data_7157016
loop_
_publ_author_name
'Liu, Dan'
'Sun, Jing'
'Zhang, Yu'
'Yan, Chao-Guo'

_publ_section_title
;
 Diastereoselective synthesis of spirocyclic
 isoxazolo[5,4-c]pyrrolo[2,1-a]isoquinolines via cascade double [3 +
 2]cycloadditions.
;
_journal_issue 34
_journal_name_full 'Organic &amp; biomolecular chemistry'
_journal_page_first 8008
_journal_page_last 8013
_journal_paper_doi 10.1039/c9ob01474h
_journal_volume 17
_journal_year 2019
_chemical_formula_moiety 'C34 H26 N4 O2, C2 H6 O '
_chemical_formula_sum 'C36 H32 N4 O3'
_chemical_formula_weight 568.65
_space_group_crystal_system triclinic
_space_group_IT_number 2
_space_group_name_Hall '-P 1'
_space_group_name_H-M_alt 'P -1'
_symmetry_space_group_name_Hall '-P 1'
_symmetry_space_group_name_H-M 'P -1'
_atom_sites_solution_hydrogens geom
_audit_creation_method SHELXL-2014/7
_audit_update_record
;
2019-07-01 deposited with the CCDC.    2019-08-07 downloaded from the CCDC.
;
_cell_angle_alpha 104.321(2)
_cell_angle_beta 91.690(2)
_cell_angle_gamma 113.084(2)
_cell_formula_units_Z 2
_cell_length_a 9.5972(6)
_cell_length_b 11.9696(8)
_cell_length_c 14.6218(9)
_cell_measurement_reflns_used 6772
_cell_measurement_temperature 296(2)
_cell_measurement_theta_max 25.40
_cell_measurement_theta_min 2.33
_cell_volume 1482.02(17)
_computing_cell_refinement 'Bruker SAINT'
_computing_data_collection 'Bruker APEX2'
_computing_data_reduction 'Bruker SAINT'
_computing_molecular_graphics 'Bruker SHELXTL'
_computing_publication_material 'Bruker SHELXTL'
_computing_structure_refinement 'SHELXL-2014/7 (Sheldrick, 2014)'
_computing_structure_solution 'SHELXS-97 (Sheldrick 2008)'
_diffrn_ambient_temperature 296(2)
_diffrn_measured_fraction_theta_full 0.993
_diffrn_measured_fraction_theta_max 0.991
_diffrn_measurement_device_type 'CCD area detector'
_diffrn_measurement_method 'phi and omega scans'
_diffrn_radiation_source 'fine-focus sealed tube'
_diffrn_radiation_type MoK\a
_diffrn_radiation_wavelength 0.71073
_diffrn_reflns_av_R_equivalents 0.0503
_diffrn_reflns_av_unetI/netI 0.0639
_diffrn_reflns_Laue_measured_fraction_full 0.993
_diffrn_reflns_Laue_measured_fraction_max 0.991
_diffrn_reflns_limit_h_max 12
_diffrn_reflns_limit_h_min -12
_diffrn_reflns_limit_k_max 15
_diffrn_reflns_limit_k_min -15
_diffrn_reflns_limit_l_max 18
_diffrn_reflns_limit_l_min -19
_diffrn_reflns_number 23379
_diffrn_reflns_point_group_measured_fraction_full 0.993
_diffrn_reflns_point_group_measured_fraction_max 0.991
_diffrn_reflns_theta_full 25.242
_diffrn_reflns_theta_max 27.583
_diffrn_reflns_theta_min 2.333
_exptl_absorpt_coefficient_mu 0.082
_exptl_absorpt_correction_T_max 0.984
_exptl_absorpt_correction_T_min 0.979
_exptl_absorpt_correction_type multi-scan
_exptl_absorpt_process_details sadabs
_exptl_crystal_colour colorless
_exptl_crystal_density_diffrn 1.274
_exptl_crystal_description block
_exptl_crystal_F_000 600
_exptl_crystal_size_max 0.260
_exptl_crystal_size_mid 0.240
_exptl_crystal_size_min 0.200
_refine_diff_density_max 0.401
_refine_diff_density_min -0.363
_refine_diff_density_rms 0.046
_refine_ls_extinction_method none
_refine_ls_goodness_of_fit_ref 1.017
_refine_ls_hydrogen_treatment constr
_refine_ls_matrix_type full
_refine_ls_number_parameters 391
_refine_ls_number_reflns 6820
_refine_ls_number_restraints 0
_refine_ls_restrained_S_all 1.017
_refine_ls_R_factor_all 0.1194
_refine_ls_R_factor_gt 0.0608
_refine_ls_shift/su_max 0.000
_refine_ls_shift/su_mean 0.000
_refine_ls_structure_factor_coef Fsqd
_refine_ls_weighting_details 'w=1/[\s^2^(Fo^2^)+(0.0686P)^2^+0.4944P] where P=(Fo^2^+2Fc^2^)/3'
_refine_ls_weighting_scheme calc
_refine_ls_wR_factor_gt 0.1348
_refine_ls_wR_factor_ref 0.1584
_reflns_Friedel_coverage 0.000
_reflns_number_gt 4104
_reflns_number_total 6820
_reflns_threshold_expression 'I > 2\s(I)'
_cod_data_source_file c9ob01474h2.cif
_cod_data_source_block 1b
_cod_depositor_comments 'Adding full bibliography for 7157016--7157029.cif.'
_cod_original_cell_volume 1482.01(17)
_cod_database_code 7157016
_shelx_shelxl_version_number 2014/7
_shelx_space_group_comment
; 
The symmetry employed for this shelxl refinement is uniquely defined 
by the following loop, which should always be used as a source of 
symmetry information in preference to the above space-group names. 
They are only intended as comments. 
;
_shelx_estimated_absorpt_t_min 0.979
_shelx_estimated_absorpt_t_max 0.984

loop_
_space_group_symop_operation_xyz
'x, y, z'
'-x, -y, -z'

loop_
_atom_site_label
_atom_site_type_symbol
_atom_site_fract_x
_atom_site_fract_y
_atom_site_fract_z
_atom_site_U_iso_or_equiv
_atom_site_adp_type
_atom_site_occupancy
_atom_site_site_symmetry_order
_atom_site_calc_flag
_atom_site_refinement_flags_posn
_atom_site_refinement_flags_adp
C1 C 0.6377(2) 0.49867(19) 0.23486(14) 0.0344(5) Uani 1 1 d . .
C2 C 0.6691(3) 0.6124(2) 0.21578(17) 0.0485(6) Uani 1 1 d . .
H2 H 0.7579 0.6837 0.2449 0.058 Uiso 1 1 calc R U
C3 C 0.5637(3) 0.6165(2) 0.15180(17) 0.0523(6) Uani 1 1 d . .
H3 H 0.5822 0.6919 0.1372 0.063 Uiso 1 1 calc R U
C4 C 0.4324(3) 0.5113(2) 0.10940(16) 0.0462(6) Uani 1 1 d . .
H4 H 0.3632 0.5165 0.0665 0.055 Uiso 1 1 calc R U
C5 C 0.4013(2) 0.39710(19) 0.12958(14) 0.0367(5) Uani 1 1 d . .
H5 H 0.3114 0.3264 0.1014 0.044 Uiso 1 1 calc R U
C6 C 0.5062(2) 0.39065(17) 0.19210(13) 0.0281(4) Uani 1 1 d . .
C7 C 0.5103(2) 0.28433(18) 0.22810(13) 0.0299(4) Uani 1 1 d . .
C8 C 0.6553(2) 0.3513(2) 0.30260(14) 0.0352(5) Uani 1 1 d . .
C9 C 0.5300(2) 0.17514(18) 0.15302(14) 0.0334(5) Uani 1 1 d . .
H9 H 0.5617 0.1300 0.1911 0.040 Uiso 1 1 calc R U
C10 C 0.6564(2) 0.21536(18) 0.09298(14) 0.0337(5) Uani 1 1 d . .
C11 C 0.7944(3) 0.2139(2) 0.12037(17) 0.0500(6) Uani 1 1 d . .
H11 H 0.8050 0.1866 0.1733 0.060 Uiso 1 1 calc R U
C12 C 0.9173(3) 0.2523(3) 0.07094(18) 0.0570(7) Uani 1 1 d . .
H12 H 1.0090 0.2510 0.0918 0.068 Uiso 1 1 calc R U
C13 C 0.9069(2) 0.2923(2) -0.00844(16) 0.0431(5) Uani 1 1 d . .
C14 C 1.0400(3) 0.3345(3) -0.06294(19) 0.0609(7) Uani 1 1 d . .
H14A H 1.0897 0.4252 -0.0443 0.091 Uiso 1 1 calc R U
H14B H 1.0036 0.3041 -0.1301 0.091 Uiso 1 1 calc R U
H14C H 1.1115 0.3009 -0.0491 0.091 Uiso 1 1 calc R U
C15 C 0.7689(3) 0.2937(2) -0.03583(16) 0.0472(6) Uani 1 1 d . .
H15 H 0.7579 0.3196 -0.0895 0.057 Uiso 1 1 calc R U
C16 C 0.6464(3) 0.2576(2) 0.01431(16) 0.0442(5) Uani 1 1 d . .
H16 H 0.5560 0.2619 -0.0053 0.053 Uiso 1 1 calc R U
C17 C 0.3661(2) 0.20538(17) 0.26469(13) 0.0299(4) Uani 1 1 d . .
H17 H 0.3934 0.1568 0.3015 0.036 Uiso 1 1 calc R U
C18 C 0.2770(2) 0.26938(18) 0.32194(13) 0.0302(4) Uani 1 1 d . .
C19 C 0.3494(2) 0.39001(19) 0.38506(14) 0.0374(5) Uani 1 1 d . .
H19 H 0.4547 0.4342 0.3895 0.045 Uiso 1 1 calc R U
C20 C 0.2676(3) 0.4451(2) 0.44111(15) 0.0445(5) Uani 1 1 d . .
H20 H 0.3176 0.5253 0.4836 0.053 Uiso 1 1 calc R U
C21 C 0.1117(3) 0.3808(2) 0.43382(17) 0.0502(6) Uani 1 1 d . .
H21 H 0.0561 0.4175 0.4716 0.060 Uiso 1 1 calc R U
C22 C 0.0374(3) 0.2617(2) 0.37054(16) 0.0442(5) Uani 1 1 d . .
H22 H -0.0683 0.2196 0.3654 0.053 Uiso 1 1 calc R U
C23 C 0.1182(2) 0.20405(18) 0.31455(14) 0.0327(5) Uani 1 1 d . .
C24 C 0.0340(2) 0.07098(18) 0.24745(14) 0.0352(5) Uani 1 1 d . .
H24 H -0.0509 0.0679 0.2065 0.042 Uiso 1 1 calc R U
C25 C 0.1332(2) 0.02070(19) 0.18645(15) 0.0375(5) Uani 1 1 d . .
H25 H 0.0747 -0.0315 0.1236 0.045 Uiso 1 1 calc R U
C26 C 0.3641(2) 0.08310(18) 0.10599(14) 0.0359(5) Uani 1 1 d . .
H26 H 0.3506 -0.0040 0.1001 0.043 Uiso 1 1 calc R U
C27 C 0.3091(3) 0.0907(2) 0.01318(16) 0.0444(6) Uani 1 1 d . .
C28 C -0.2811(3) -0.0311(3) 0.3250(2) 0.0638(7) Uani 1 1 d . .
H28 H -0.2776 0.0052 0.2753 0.077 Uiso 1 1 calc R U
C29 C -0.4090(3) -0.0609(3) 0.3710(3) 0.0876(10) Uani 1 1 d . .
H29 H -0.4911 -0.0448 0.3523 0.105 Uiso 1 1 calc R U
C30 C -0.4141(4) -0.1145(4) 0.4443(2) 0.0912(11) Uani 1 1 d . .
H30 H -0.5000 -0.1347 0.4754 0.109 Uiso 1 1 calc R U
C31 C -0.2932(4) -0.1385(3) 0.4720(2) 0.0788(9) Uani 1 1 d . .
H31 H -0.2976 -0.1751 0.5216 0.095 Uiso 1 1 calc R U
C32 C -0.1664(3) -0.1089(2) 0.42692(16) 0.0559(6) Uani 1 1 d . .
H32 H -0.0848 -0.1252 0.4462 0.067 Uiso 1 1 calc R U
C33 C -0.1585(3) -0.0544(2) 0.35213(16) 0.0438(5) Uani 1 1 d . .
C34 C -0.0261(2) -0.02945(19) 0.29969(15) 0.0388(5) Uani 1 1 d . .
C35 C 0.1619(5) 0.6813(5) 0.3654(5) 0.162(3) Uani 1 1 d . .
H35A H 0.2384 0.7676 0.3792 0.194 Uiso 1 1 calc R U
H35B H 0.1735 0.6493 0.4186 0.194 Uiso 1 1 calc R U
C36 C 0.1873(10) 0.6087(10) 0.2842(5) 0.286(6) Uani 1 1 d . .
H36A H 0.0999 0.5291 0.2618 0.429 Uiso 1 1 calc R U
H36B H 0.2760 0.5941 0.2984 0.429 Uiso 1 1 calc R U
H36C H 0.2037 0.6522 0.2358 0.429 Uiso 1 1 calc R U
N1 N 0.72415(19) 0.47230(17) 0.29890(12) 0.0420(4) Uani 1 1 d . .
H1 H 0.8105 0.5266 0.3318 0.050 Uiso 1 1 calc R U
N2 N 0.26972(18) 0.11726(15) 0.17546(11) 0.0342(4) Uani 1 1 d . .
N3 N 0.2574(3) 0.0934(2) -0.05725(16) 0.0696(7) Uani 1 1 d . .
N4 N 0.0502(2) -0.09738(17) 0.29406(14) 0.0472(5) Uani 1 1 d . .
O1 O 0.69990(18) 0.30175(16) 0.35362(11) 0.0517(4) Uani 1 1 d . .
O2 O 0.16728(17) -0.05952(14) 0.23777(12) 0.0503(4) Uani 1 1 d . .
O3 O 0.0181(2) 0.68101(19) 0.35661(18) 0.0802(6) Uani 1 1 d . .
H3A H 0.0225 0.7416 0.3383 0.120 Uiso 1 1 calc R U

loop_
_atom_site_aniso_label
_atom_site_aniso_U_11
_atom_site_aniso_U_22
_atom_site_aniso_U_33
_atom_site_aniso_U_23
_atom_site_aniso_U_13
_atom_site_aniso_U_12
C1 0.0345(11) 0.0331(11) 0.0330(11) 0.0096(9) 0.0076(9) 0.0108(9)
C2 0.0494(14) 0.0306(12) 0.0518(14) 0.0108(10) 0.0072(11) 0.0031(11)
C3 0.0695(17) 0.0370(13) 0.0552(15) 0.0222(11) 0.0114(13) 0.0212(13)
C4 0.0566(15) 0.0431(13) 0.0473(13) 0.0177(11) 0.0045(11) 0.0264(12)
C5 0.0360(11) 0.0325(11) 0.0389(11) 0.0072(9) 0.0030(9) 0.0132(10)
C6 0.0293(10) 0.0256(10) 0.0290(10) 0.0072(8) 0.0082(8) 0.0109(9)
C7 0.0297(10) 0.0303(10) 0.0308(10) 0.0085(8) 0.0053(8) 0.0132(9)
C8 0.0313(11) 0.0428(12) 0.0319(11) 0.0092(9) 0.0050(9) 0.0164(10)
C9 0.0421(12) 0.0312(11) 0.0338(11) 0.0125(9) 0.0107(9) 0.0196(10)
C10 0.0393(12) 0.0298(11) 0.0366(11) 0.0103(9) 0.0111(9) 0.0179(9)
C11 0.0475(14) 0.0674(17) 0.0499(14) 0.0270(12) 0.0133(11) 0.0319(13)
C12 0.0389(13) 0.0766(19) 0.0631(16) 0.0231(14) 0.0110(12) 0.0295(13)
C13 0.0394(13) 0.0365(12) 0.0478(13) 0.0064(10) 0.0143(10) 0.0127(10)
C14 0.0457(14) 0.0580(16) 0.0677(17) 0.0136(13) 0.0226(13) 0.0113(13)
C15 0.0528(14) 0.0521(14) 0.0454(13) 0.0229(11) 0.0177(11) 0.0241(12)
C16 0.0428(13) 0.0537(14) 0.0498(13) 0.0249(11) 0.0152(10) 0.0271(11)
C17 0.0338(11) 0.0261(10) 0.0290(10) 0.0094(8) 0.0051(8) 0.0105(9)
C18 0.0348(11) 0.0315(11) 0.0262(10) 0.0115(8) 0.0062(8) 0.0135(9)
C19 0.0387(12) 0.0339(11) 0.0337(11) 0.0060(9) 0.0048(9) 0.0109(10)
C20 0.0557(15) 0.0380(12) 0.0361(12) 0.0021(10) 0.0075(10) 0.0205(11)
C21 0.0573(15) 0.0502(15) 0.0529(14) 0.0129(12) 0.0218(12) 0.0321(13)
C22 0.0385(12) 0.0441(13) 0.0560(14) 0.0195(11) 0.0164(11) 0.0191(11)
C23 0.0363(11) 0.0317(11) 0.0344(11) 0.0161(9) 0.0090(9) 0.0140(9)
C24 0.0310(11) 0.0337(11) 0.0383(11) 0.0151(9) 0.0045(9) 0.0076(9)
C25 0.0387(12) 0.0283(11) 0.0374(11) 0.0087(9) 0.0041(9) 0.0060(9)
C26 0.0445(12) 0.0247(10) 0.0353(11) 0.0066(9) 0.0121(9) 0.0116(9)
C27 0.0476(14) 0.0352(12) 0.0361(13) 0.0043(10) 0.0081(10) 0.0057(11)
C28 0.0491(15) 0.0729(19) 0.0742(18) 0.0385(15) 0.0212(13) 0.0185(14)
C29 0.0543(18) 0.112(3) 0.106(3) 0.050(2) 0.0302(18) 0.0311(19)
C30 0.068(2) 0.113(3) 0.082(2) 0.039(2) 0.0406(18) 0.016(2)
C31 0.080(2) 0.089(2) 0.0540(17) 0.0332(16) 0.0235(16) 0.0125(18)
C32 0.0585(16) 0.0545(15) 0.0435(13) 0.0180(12) 0.0100(12) 0.0091(13)
C33 0.0424(13) 0.0337(12) 0.0445(13) 0.0119(10) 0.0096(10) 0.0038(10)
C34 0.0391(12) 0.0296(11) 0.0402(12) 0.0120(9) 0.0034(9) 0.0052(10)
C35 0.072(3) 0.142(4) 0.312(8) 0.146(5) 0.015(4) 0.038(3)
C36 0.412(12) 0.575(17) 0.187(6) 0.263(9) 0.215(8) 0.421(13)
N1 0.0302(9) 0.0401(11) 0.0429(10) 0.0089(8) -0.0045(8) 0.0035(8)
N2 0.0364(9) 0.0266(9) 0.0313(9) 0.0046(7) 0.0084(7) 0.0062(8)
N3 0.0766(16) 0.0620(15) 0.0448(13) 0.0119(11) -0.0059(11) 0.0054(12)
N4 0.0475(11) 0.0353(10) 0.0581(12) 0.0219(9) 0.0151(9) 0.0105(9)
O1 0.0516(10) 0.0631(11) 0.0482(9) 0.0209(8) -0.0025(7) 0.0292(9)
O2 0.0511(9) 0.0372(9) 0.0720(11) 0.0278(8) 0.0243(8) 0.0195(8)
O3 0.0457(11) 0.0673(14) 0.1296(18) 0.0558(13) 0.0038(11) 0.0092(10)

loop_
_atom_type_symbol
_atom_type_description
_atom_type_scat_dispersion_real
_atom_type_scat_dispersion_imag
_atom_type_scat_source
C C 0.0033 0.0016 'International Tables Vol C Tables 4.2.6.8 and 6.1.1.4'
H H 0.0000 0.0000 'International Tables Vol C Tables 4.2.6.8 and 6.1.1.4'
N N 0.0061 0.0033 'International Tables Vol C Tables 4.2.6.8 and 6.1.1.4'
O O 0.0106 0.0060 'International Tables Vol C Tables 4.2.6.8 and 6.1.1.4'

loop_
_geom_angle_atom_site_label_1
_geom_angle_atom_site_label_2
_geom_angle_atom_site_label_3
_geom_angle
C2 C1 C6 122.4(2)
C2 C1 N1 127.86(19)
C6 C1 N1 109.75(17)
C1 C2 C3 117.5(2)
C1 C2 H2 121.3
C3 C2 H2 121.3
C4 C3 C2 121.2(2)
C4 C3 H3 119.4
C2 C3 H3 119.4
C3 C4 C5 120.9(2)
C3 C4 H4 119.5
C5 C4 H4 119.5
C6 C5 C4 118.7(2)
C6 C5 H5 120.6
C4 C5 H5 120.6
C5 C6 C1 119.33(18)
C5 C6 C7 132.58(17)
C1 C6 C7 108.10(16)
C6 C7 C17 117.48(15)
C6 C7 C8 102.60(15)
C17 C7 C8 114.42(15)
C6 C7 C9 115.94(15)
C17 C7 C9 99.22(14)
C8 C7 C9 107.30(15)
O1 C8 N1 127.06(19)
O1 C8 C7 125.46(19)
N1 C8 C7 107.46(17)
C10 C9 C26 120.97(16)
C10 C9 C7 116.13(15)
C26 C9 C7 104.04(15)
C10 C9 H9 104.7
C26 C9 H9 104.7
C7 C9 H9 104.7
C11 C10 C16 117.09(19)
C11 C10 C9 117.79(18)
C16 C10 C9 125.08(18)
C10 C11 C12 121.6(2)
C10 C11 H11 119.2
C12 C11 H11 119.2
C13 C12 C11 121.5(2)
C13 C12 H12 119.3
C11 C12 H12 119.3
C12 C13 C15 117.0(2)
C12 C13 C14 122.0(2)
C15 C13 C14 121.1(2)
C13 C14 H14A 109.5
C13 C14 H14B 109.5
H14A C14 H14B 109.5
C13 C14 H14C 109.5
H14A C14 H14C 109.5
H14B C14 H14C 109.5
C13 C15 C16 121.9(2)
C13 C15 H15 119.1
C16 C15 H15 119.1
C10 C16 C15 121.0(2)
C10 C16 H16 119.5
C15 C16 H16 119.5
N2 C17 C18 109.29(15)
N2 C17 C7 101.76(14)
C18 C17 C7 119.80(16)
N2 C17 H17 108.5
C18 C17 H17 108.5
C7 C17 H17 108.5
C19 C18 C23 119.24(18)
C19 C18 C17 121.48(17)
C23 C18 C17 119.22(17)
C20 C19 C18 121.0(2)
C20 C19 H19 119.5
C18 C19 H19 119.5
C21 C20 C19 119.6(2)
C21 C20 H20 120.2
C19 C20 H20 120.2
C20 C21 C22 120.2(2)
C20 C21 H21 119.9
C22 C21 H21 119.9
C21 C22 C23 121.0(2)
C21 C22 H22 119.5
C23 C22 H22 119.5
C22 C23 C18 118.91(19)
C22 C23 C24 119.90(18)
C18 C23 C24 121.18(17)
C25 C24 C34 99.57(16)
C25 C24 C23 115.01(16)
C34 C24 C23 112.95(16)
C25 C24 H24 109.6
C34 C24 H24 109.6
C23 C24 H24 109.6
N2 C25 O2 110.69(16)
N2 C25 C24 113.18(17)
O2 C25 C24 104.04(15)
N2 C25 H25 109.6
O2 C25 H25 109.6
C24 C25 H25 109.6
N2 C26 C27 107.49(17)
N2 C26 C9 103.53(15)
C27 C26 C9 117.91(16)
N2 C26 H26 109.2
C27 C26 H26 109.2
C9 C26 H26 109.2
N3 C27 C26 175.7(2)
C33 C28 C29 120.8(3)
C33 C28 H28 119.6
C29 C28 H28 119.6
C30 C29 C28 119.6(3)
C30 C29 H29 120.2
C28 C29 H29 120.2
C29 C30 C31 120.4(3)
C29 C30 H30 119.8
C31 C30 H30 119.8
C32 C31 C30 120.3(3)
C32 C31 H31 119.9
C30 C31 H31 119.9
C31 C32 C33 120.4(3)
C31 C32 H32 119.8
C33 C32 H32 119.8
C28 C33 C32 118.6(2)
C28 C33 C34 120.8(2)
C32 C33 C34 120.5(2)
N4 C34 C33 119.97(19)
N4 C34 C24 113.19(18)
C33 C34 C24 126.84(19)
C36 C35 O3 112.5(6)
C36 C35 H35A 109.1
O3 C35 H35A 109.1
C36 C35 H35B 109.1
O3 C35 H35B 109.1
H35A C35 H35B 107.8
C35 C36 H36A 109.5
C35 C36 H36B 109.5
H36A C36 H36B 109.5
C35 C36 H36C 109.5
H36A C36 H36C 109.5
H36B C36 H36C 109.5
C8 N1 C1 111.83(17)
C8 N1 H1 124.1
C1 N1 H1 124.1
C25 N2 C17 115.22(15)
C25 N2 C26 118.64(16)
C17 N2 C26 110.50(15)
C34 N4 O2 109.89(16)
N4 O2 C25 107.25(14)
C35 O3 H3A 109.5

loop_
_geom_bond_atom_site_label_1
_geom_bond_atom_site_label_2
_geom_bond_distance
C1 C2 1.375(3)
C1 C6 1.389(3)
C1 N1 1.404(3)
C2 C3 1.381(3)
C2 H2 0.9300
C3 C4 1.372(3)
C3 H3 0.9300
C4 C5 1.389(3)
C4 H4 0.9300
C5 C6 1.377(3)
C5 H5 0.9300
C6 C7 1.506(3)
C7 C17 1.537(2)
C7 C8 1.540(3)
C7 C9 1.564(3)
C8 O1 1.221(2)
C8 N1 1.352(3)
C9 C10 1.512(3)
C9 C26 1.552(3)
C9 H9 0.9800
C10 C11 1.380(3)
C10 C16 1.381(3)
C11 C12 1.384(3)
C11 H11 0.9300
C12 C13 1.376(3)
C12 H12 0.9300
C13 C15 1.379(3)
C13 C14 1.508(3)
C14 H14A 0.9600
C14 H14B 0.9600
C14 H14C 0.9600
C15 C16 1.384(3)
C15 H15 0.9300
C16 H16 0.9300
C17 N2 1.468(2)
C17 C18 1.503(3)
C17 H17 0.9800
C18 C19 1.391(3)
C18 C23 1.400(3)
C19 C20 1.378(3)
C19 H19 0.9300
C20 C21 1.375(3)
C20 H20 0.9300
C21 C22 1.381(3)
C21 H21 0.9300
C22 C23 1.388(3)
C22 H22 0.9300
C23 C24 1.524(3)
C24 C25 1.516(3)
C24 C34 1.516(3)
C24 H24 0.9800
C25 N2 1.413(2)
C25 O2 1.477(2)
C25 H25 0.9800
C26 N2 1.469(2)
C26 C27 1.478(3)
C26 H26 0.9800
C27 N3 1.143(3)
C28 C33 1.380(3)
C28 C29 1.382(4)
C28 H28 0.9300
C29 C30 1.371(4)
C29 H29 0.9300
C30 C31 1.373(5)
C30 H30 0.9300
C31 C32 1.366(4)
C31 H31 0.9300
C32 C33 1.395(3)
C32 H32 0.9300
C33 C34 1.471(3)
C34 N4 1.281(3)
C35 C36 1.377(8)
C35 O3 1.381(4)
C35 H35A 0.9700
C35 H35B 0.9700
C36 H36A 0.9600
C36 H36B 0.9600
C36 H36C 0.9600
N1 H1 0.8600
N4 O2 1.409(2)
O3 H3A 0.8200

loop_
_geom_hbond_atom_site_label_D
_geom_hbond_atom_site_label_H
_geom_hbond_atom_site_label_A
_geom_hbond_distance_DH
_geom_hbond_distance_HA
_geom_hbond_distance_DA
_geom_hbond_angle_DHA
_geom_hbond_site_symmetry_A
N1 H1 O3 0.86 2.06 2.864(2) 154.6 1_655
O3 H3A N4 0.82 2.10 2.923(3) 176.1 1_565
